data_2213243
loop_
_publ_author_name
'P. S. Patil'
'Suchada Chantrapromma'
'Hoong-Kun Fun'
'S. M. Dharmaprakash'
'H. B. Ramesh Babu'

_publ_section_title
;
 1-(4-Bromophenyl)-3-(3-methoxyphenyl)prop-2-en-1-one
;
_journal_coeditor_code CI2364
_journal_issue 5
_journal_name_full 'Acta Crystallographica Section E'
_journal_page_first o2612
_journal_page_last o2612
_journal_paper_doi 10.1107/S1600536807018648
_journal_volume 63
_journal_year 2007
_chemical_formula_iupac 'C16 H13 Br O2'
_chemical_formula_moiety 'C16 H13 Br O2'
_chemical_formula_sum 'C16 H13 Br O2'
_chemical_formula_weight 317.17
_chemical_name_systematic
;
1-(4-bromophenyl)-3-(3-methoxyphenyl)prop-2-en-1-one
;
_space_group_IT_number 2
_symmetry_cell_setting triclinic
_symmetry_space_group_name_Hall '-P 1'
_symmetry_space_group_name_H-M 'P -1'
_atom_sites_solution_hydrogens geom
_atom_sites_solution_primary direct
_atom_sites_solution_secondary difmap
_audit_creation_method SHELXL97
_cell_angle_alpha 83.8660(10)
_cell_angle_beta 87.0230(10)
_cell_angle_gamma 85.2970(10)
_cell_formula_units_Z 4
_cell_length_a 5.84590(10)
_cell_length_b 7.3649(2)
_cell_length_c 31.1430(8)
_cell_measurement_reflns_used 9572
_cell_measurement_temperature 100.00(10)
_cell_measurement_theta_max 32.50
_cell_measurement_theta_min 0.66
_cell_volume 1327.42(5)
_computing_cell_refinement APEX2
_computing_data_collection 'APEX2 (Bruker, 2005)'
_computing_data_reduction 'SAINT (Bruker, 2005)'
_computing_molecular_graphics SHELXTL
_computing_publication_material 'SHELXTL and PLATON (Spek, 2003)'
_computing_structure_refinement SHELXTL
_computing_structure_solution 'SHELXTL (Sheldrick, 1998)'
_diffrn_ambient_temperature 100.00(10)
_diffrn_detector_area_resol_mean 8.33
_diffrn_measured_fraction_theta_full 0.997
_diffrn_measured_fraction_theta_max 0.997
_diffrn_measurement_device_type 'Bruker SMART APEXII CCD area-detector'
_diffrn_measurement_method \w
_diffrn_radiation_monochromator graphite
_diffrn_radiation_source 'fine-focus sealed tube'
_diffrn_radiation_type MoK\a
_diffrn_radiation_wavelength 0.71073
_diffrn_reflns_av_R_equivalents 0.0296
_diffrn_reflns_av_sigmaI/netI 0.0300
_diffrn_reflns_limit_h_max 8
_diffrn_reflns_limit_h_min -8
_diffrn_reflns_limit_k_max 11
_diffrn_reflns_limit_k_min -11
_diffrn_reflns_limit_l_max 47
_diffrn_reflns_limit_l_min -47
_diffrn_reflns_number 35306
_diffrn_reflns_theta_full 32.50
_diffrn_reflns_theta_max 32.50
_diffrn_reflns_theta_min 0.66
_diffrn_standards_number 0
_exptl_absorpt_coefficient_mu 3.091
_exptl_absorpt_correction_T_max 0.4389
_exptl_absorpt_correction_T_min 0.2732
_exptl_absorpt_correction_type multi-scan
_exptl_absorpt_process_details '(SADABS; Bruker, 2005)'
_exptl_crystal_colour colourless
_exptl_crystal_density_diffrn 1.587
_exptl_crystal_density_method 'not measured'
_exptl_crystal_description block
_exptl_crystal_F_000 640
_exptl_crystal_size_max 0.57
_exptl_crystal_size_mid 0.40
_exptl_crystal_size_min 0.32
_refine_diff_density_max 0.548
_refine_diff_density_min -0.811
_refine_ls_extinction_method none
_refine_ls_goodness_of_fit_ref 1.044
_refine_ls_hydrogen_treatment constr
_refine_ls_matrix_type full
_refine_ls_number_parameters 345
_refine_ls_number_reflns 9572
_refine_ls_number_restraints 0
_refine_ls_restrained_S_all 1.044
_refine_ls_R_factor_all 0.0467
_refine_ls_R_factor_gt 0.0337
_refine_ls_shift/su_max 0.002
_refine_ls_shift/su_mean 0.000
_refine_ls_structure_factor_coef Fsqd
_refine_ls_weighting_details 'calc w = 1/[\s^2^(Fo^2^)+(0.0228P)^2^+1.5366P] where P=(Fo^2^+2Fc^2^)/3'
_refine_ls_weighting_scheme calc
_refine_ls_wR_factor_gt 0.0684
_refine_ls_wR_factor_ref 0.0748
_reflns_number_gt 7816
_reflns_number_total 9572
_reflns_threshold_expression I>2\s(I)
_cod_data_source_file ci2364.cif
_cod_data_source_block I
_cod_database_code 2213243
_cod_database_fobs_code 2213243

loop_
_symmetry_equiv_pos_as_xyz
'x, y, z'
'-x, -y, -z'

loop_
_atom_site_type_symbol
_atom_site_label
_atom_site_fract_x
_atom_site_fract_y
_atom_site_fract_z
_atom_site_U_iso_or_equiv
_atom_site_adp_type
_atom_site_calc_flag
_atom_site_refinement_flags
_atom_site_occupancy
Br Br1A 0.84725(3) 0.07145(3) -0.205507(6) 0.02172(5) Uani d . 1
O O1A 0.2884(2) 0.21055(19) -0.01168(4) 0.0204(3) Uani d . 1
O O2A 0.6853(3) 0.3419(2) 0.20030(4) 0.0254(3) Uani d . 1
C C1A 0.8077(3) 0.0967(2) -0.07324(6) 0.0165(3) Uani d . 1
H H1AA 0.9060 0.0692 -0.0505 0.020 Uiso calc R 1
C C2A 0.8833(3) 0.0624(2) -0.11480(6) 0.0170(3) Uani d . 1
H H2AA 1.0306 0.0092 -0.1200 0.020 Uiso calc R 1
C C3A 0.7361(3) 0.1088(2) -0.14859(5) 0.0163(3) Uani d . 1
C C4A 0.5133(3) 0.1835(2) -0.14150(6) 0.0178(3) Uani d . 1
H H4AA 0.4166 0.2133 -0.1644 0.021 Uiso calc R 1
C C5A 0.4373(3) 0.2129(2) -0.09972(6) 0.0166(3) Uani d . 1
H H5AA 0.2872 0.2600 -0.0945 0.020 Uiso calc R 1
C C6A 0.5841(3) 0.1723(2) -0.06541(5) 0.0147(3) Uani d . 1
C C7A 0.4952(3) 0.2110(2) -0.02116(5) 0.0154(3) Uani d . 1
C C8A 0.6620(3) 0.2555(2) 0.00939(6) 0.0175(3) Uani d . 1
H H8AA 0.8125 0.2735 -0.0003 0.021 Uiso calc R 1
C C9A 0.5984(3) 0.2703(2) 0.05092(6) 0.0158(3) Uani d . 1
H H9AA 0.4490 0.2440 0.0595 0.019 Uiso calc R 1
C C10A 0.7409(3) 0.3237(2) 0.08403(5) 0.0148(3) Uani d . 1
C C11A 0.6590(3) 0.3073(2) 0.12715(6) 0.0161(3) Uani d . 1
H H11A 0.5181 0.2593 0.1343 0.019 Uiso calc R 1
C C12A 0.7854(3) 0.3620(2) 0.15958(6) 0.0181(3) Uani d . 1
C C13A 0.9971(3) 0.4331(3) 0.14927(6) 0.0192(3) Uani d . 1
H H13A 1.0830 0.4694 0.1707 0.023 Uiso calc R 1
C C14A 1.0781(3) 0.4489(2) 0.10627(6) 0.0185(3) Uani d . 1
H H14A 1.2192 0.4968 0.0993 0.022 Uiso calc R 1
C C15A 0.9548(3) 0.3956(2) 0.07379(6) 0.0167(3) Uani d . 1
H H15A 1.0128 0.4071 0.0453 0.020 Uiso calc R 1
C C16A 0.8057(4) 0.4059(3) 0.23368(7) 0.0296(4) Uani d . 1
H H16A 0.7184 0.3889 0.2606 0.044 Uiso calc R 1
H H16B 0.8272 0.5337 0.2267 0.044 Uiso calc R 1
H H16C 0.9527 0.3382 0.2363 0.044 Uiso calc R 1
Br Br1B 0.23024(3) 0.57967(3) 0.299714(6) 0.02259(5) Uani d . 1
O O1B 0.7133(2) 0.28906(19) 0.49324(4) 0.0207(3) Uani d . 1
O O2B 0.1579(2) -0.0121(2) 0.70895(4) 0.0231(3) Uani d . 1
C C1B 0.2181(3) 0.4494(2) 0.43231(6) 0.0168(3) Uani d . 1
H H1BA 0.1101 0.4569 0.4552 0.020 Uiso calc R 1
C C2B 0.1585(3) 0.5166(2) 0.39075(6) 0.0167(3) Uani d . 1
H H2BA 0.0125 0.5722 0.3857 0.020 Uiso calc R 1
C C3B 0.3193(3) 0.4997(2) 0.35684(6) 0.0161(3) Uani d . 1
C C4B 0.5420(3) 0.4240(2) 0.36360(6) 0.0170(3) Uani d . 1
H H4BA 0.6489 0.4155 0.3406 0.020 Uiso calc R 1
C C5B 0.6012(3) 0.3613(2) 0.40554(6) 0.0160(3) Uani d . 1
H H5BA 0.7502 0.3126 0.4107 0.019 Uiso calc R 1
C C6B 0.4393(3) 0.3708(2) 0.43998(5) 0.0144(3) Uani d . 1
C C7B 0.5106(3) 0.2960(2) 0.48421(6) 0.0162(3) Uani d . 1
C C8B 0.3309(3) 0.2270(2) 0.51541(6) 0.0176(3) Uani d . 1
H H8BA 0.1864 0.2125 0.5057 0.021 Uiso calc R 1
C C9B 0.3712(3) 0.1849(2) 0.55731(5) 0.0157(3) Uani d . 1
H H9BA 0.5138 0.2091 0.5663 0.019 Uiso calc R 1
C C10B 0.2108(3) 0.1040(2) 0.59027(5) 0.0150(3) Uani d . 1
C C11B 0.2677(3) 0.0902(2) 0.63390(5) 0.0156(3) Uani d . 1
H H11B 0.4023 0.1355 0.6414 0.019 Uiso calc R 1
C C12B 0.1220(3) 0.0086(2) 0.66576(6) 0.0167(3) Uani d . 1
C C13B -0.0778(3) -0.0626(2) 0.65429(6) 0.0185(3) Uani d . 1
H H13B -0.1724 -0.1211 0.6754 0.022 Uiso calc R 1
C C14B -0.1347(3) -0.0459(2) 0.61143(6) 0.0174(3) Uani d . 1
H H14B -0.2696 -0.0911 0.6040 0.021 Uiso calc R 1
C C15B 0.0068(3) 0.0375(2) 0.57933(6) 0.0164(3) Uani d . 1
H H15B -0.0341 0.0491 0.5506 0.020 Uiso calc R 1
C C16B 0.3534(4) 0.0636(4) 0.72329(7) 0.0320(5) Uani d . 1
H H16D 0.4902 0.0109 0.7096 0.048 Uiso calc R 1
H H16E 0.3604 0.0372 0.7541 0.048 Uiso calc R 1
H H16F 0.3415 0.1939 0.7159 0.048 Uiso calc R 1

loop_
_atom_site_aniso_label
_atom_site_aniso_U_11
_atom_site_aniso_U_22
_atom_site_aniso_U_33
_atom_site_aniso_U_12
_atom_site_aniso_U_13
_atom_site_aniso_U_23
Br1A 0.02332(9) 0.02702(10) 0.01429(8) 0.00146(7) 0.00084(6) -0.00305(6)
O1A 0.0156(6) 0.0263(7) 0.0194(6) -0.0016(5) 0.0007(5) -0.0042(5)
O2A 0.0286(7) 0.0341(8) 0.0140(6) -0.0040(6) 0.0008(5) -0.0050(5)
C1A 0.0157(7) 0.0178(8) 0.0155(7) 0.0001(6) -0.0015(6) -0.0004(6)
C2A 0.0155(7) 0.0174(8) 0.0177(8) 0.0007(6) -0.0012(6) -0.0012(6)
C3A 0.0186(8) 0.0163(8) 0.0139(7) -0.0014(6) 0.0005(6) -0.0022(6)
C4A 0.0175(8) 0.0187(8) 0.0175(8) 0.0008(6) -0.0041(6) -0.0025(6)
C5A 0.0139(7) 0.0171(8) 0.0191(8) -0.0009(6) -0.0014(6) -0.0025(6)
C6A 0.0159(7) 0.0122(7) 0.0160(7) -0.0028(6) 0.0006(6) -0.0013(6)
C7A 0.0167(7) 0.0142(7) 0.0154(7) -0.0012(6) -0.0005(6) -0.0015(6)
C8A 0.0163(7) 0.0187(8) 0.0177(8) -0.0025(6) -0.0006(6) -0.0024(6)
C9A 0.0151(7) 0.0143(7) 0.0181(7) -0.0010(6) -0.0012(6) -0.0021(6)
C10A 0.0159(7) 0.0134(7) 0.0151(7) 0.0004(6) -0.0009(6) -0.0020(6)
C11A 0.0159(7) 0.0147(7) 0.0174(7) -0.0007(6) 0.0004(6) -0.0015(6)
C12A 0.0207(8) 0.0171(8) 0.0160(7) 0.0014(6) -0.0013(6) -0.0020(6)
C13A 0.0208(8) 0.0183(8) 0.0188(8) -0.0005(6) -0.0056(6) -0.0025(6)
C14A 0.0156(7) 0.0169(8) 0.0230(8) -0.0016(6) -0.0014(6) -0.0012(6)
C15A 0.0167(7) 0.0160(8) 0.0170(7) -0.0009(6) -0.0002(6) -0.0009(6)
C16A 0.0408(12) 0.0316(11) 0.0176(9) -0.0019(9) -0.0043(8) -0.0074(8)
Br1B 0.02450(9) 0.02607(10) 0.01655(8) -0.00148(7) -0.00473(6) 0.00236(7)
O1B 0.0165(6) 0.0268(7) 0.0189(6) -0.0023(5) -0.0033(5) -0.0008(5)
O2B 0.0220(6) 0.0318(8) 0.0157(6) -0.0066(5) -0.0009(5) 0.0001(5)
C1B 0.0162(7) 0.0173(8) 0.0173(7) -0.0011(6) 0.0005(6) -0.0045(6)
C2B 0.0143(7) 0.0153(8) 0.0207(8) 0.0002(6) -0.0025(6) -0.0028(6)
C3B 0.0187(8) 0.0140(7) 0.0157(7) -0.0025(6) -0.0021(6) -0.0004(6)
C4B 0.0170(7) 0.0173(8) 0.0164(7) -0.0013(6) 0.0014(6) -0.0015(6)
C5B 0.0144(7) 0.0157(8) 0.0177(7) -0.0012(6) -0.0010(6) -0.0012(6)
C6B 0.0152(7) 0.0134(7) 0.0153(7) -0.0026(6) -0.0011(5) -0.0029(5)
C7B 0.0185(8) 0.0149(7) 0.0157(7) -0.0020(6) -0.0008(6) -0.0029(6)
C8B 0.0170(7) 0.0188(8) 0.0173(8) -0.0041(6) -0.0009(6) -0.0009(6)
C9B 0.0161(7) 0.0144(7) 0.0167(7) -0.0008(6) -0.0004(6) -0.0025(6)
C10B 0.0152(7) 0.0136(7) 0.0161(7) 0.0004(6) -0.0009(6) -0.0023(6)
C11B 0.0150(7) 0.0159(8) 0.0162(7) -0.0013(6) -0.0004(6) -0.0024(6)
C12B 0.0169(7) 0.0164(8) 0.0164(7) -0.0002(6) -0.0002(6) -0.0014(6)
C13B 0.0173(8) 0.0165(8) 0.0213(8) -0.0027(6) 0.0029(6) -0.0014(6)
C14B 0.0152(7) 0.0147(8) 0.0227(8) -0.0015(6) -0.0013(6) -0.0035(6)
C15B 0.0160(7) 0.0149(8) 0.0187(8) 0.0001(6) -0.0021(6) -0.0030(6)
C16B 0.0212(9) 0.0568(15) 0.0201(9) -0.0081(9) -0.0009(7) -0.0101(9)

loop_
_atom_type_symbol
_atom_type_description
_atom_type_scat_dispersion_real
_atom_type_scat_dispersion_imag
_atom_type_scat_source
C C 0.0033 0.0016 'International Tables Vol C Tables 4.2.6.8 and 6.1.1.4'
H H 0.0000 0.0000 'International Tables Vol C Tables 4.2.6.8 and 6.1.1.4'
O O 0.0106 0.0060 'International Tables Vol C Tables 4.2.6.8 and 6.1.1.4'
Br Br -0.2901 2.4595 'International Tables Vol C Tables 4.2.6.8 and 6.1.1.4'

loop_
_geom_angle_atom_site_label_1
_geom_angle_atom_site_label_2
_geom_angle_atom_site_label_3
_geom_angle
C12A O2A C16A 116.41(16)
C2A C1A C6A 120.24(16)
C2A C1A H1AA 119.9
C6A C1A H1AA 119.9
C1A C2A C3A 119.15(16)
C1A C2A H2AA 120.4
C3A C2A H2AA 120.4
C4A C3A C2A 121.51(16)
C4A C3A Br1A 119.93(13)
C2A C3A Br1A 118.55(13)
C5A C4A C3A 118.90(16)
C5A C4A H4AA 120.5
C3A C4A H4AA 120.5
C4A C5A C6A 120.66(16)
C4A C5A H5AA 119.7
C6A C5A H5AA 119.7
C5A C6A C1A 119.50(16)
C5A C6A C7A 118.48(15)
C1A C6A C7A 122.03(15)
O1A C7A C8A 122.18(16)
O1A C7A C6A 120.01(15)
C8A C7A C6A 117.78(15)
C9A C8A C7A 120.57(16)
C9A C8A H8AA 119.7
C7A C8A H8AA 119.7
C8A C9A C10A 126.44(16)
C8A C9A H9AA 116.8
C10A C9A H9AA 116.8
C11A C10A C15A 118.87(16)
C11A C10A C9A 118.94(15)
C15A C10A C9A 122.17(15)
C12A C11A C10A 120.94(16)
C12A C11A H11A 119.5
C10A C11A H11A 119.5
O2A C12A C13A 124.65(17)
O2A C12A C11A 115.38(16)
C13A C12A C11A 119.96(16)
C12A C13A C14A 118.87(17)
C12A C13A H13A 120.6
C14A C13A H13A 120.6
C15A C14A C13A 121.84(17)
C15A C14A H14A 119.1
C13A C14A H14A 119.1
C14A C15A C10A 119.52(16)
C14A C15A H15A 120.2
C10A C15A H15A 120.2
O2A C16A H16A 109.5
O2A C16A H16B 109.5
H16A C16A H16B 109.5
O2A C16A H16C 109.5
H16A C16A H16C 109.5
H16B C16A H16C 109.5
C12B O2B C16B 117.92(15)
C2B C1B C6B 120.29(16)
C2B C1B H1BA 119.9
C6B C1B H1BA 119.9
C3B C2B C1B 119.19(16)
C3B C2B H2BA 120.4
C1B C2B H2BA 120.4
C2B C3B C4B 121.72(16)
C2B C3B Br1B 118.76(13)
C4B C3B Br1B 119.52(13)
C5B C4B C3B 118.48(16)
C5B C4B H4BA 120.8
C3B C4B H4BA 120.8
C4B C5B C6B 120.73(16)
C4B C5B H5BA 119.6
C6B C5B H5BA 119.6
C1B C6B C5B 119.52(16)
C1B C6B C7B 122.08(15)
C5B C6B C7B 118.40(15)
O1B C7B C8B 122.20(16)
O1B C7B C6B 120.13(16)
C8B C7B C6B 117.64(15)
C9B C8B C7B 121.50(16)
C9B C8B H8BA 119.3
C7B C8B H8BA 119.3
C8B C9B C10B 125.81(16)
C8B C9B H9BA 117.1
C10B C9B H9BA 117.1
C15B C10B C11B 119.60(16)
C15B C10B C9B 121.75(15)
C11B C10B C9B 118.64(15)
C12B C11B C10B 119.85(16)
C12B C11B H11B 120.1
C10B C11B H11B 120.1
O2B C12B C11B 125.29(16)
O2B C12B C13B 114.70(15)
C11B C12B C13B 120.01(16)
C14B C13B C12B 119.83(16)
C14B C13B H13B 120.1
C12B C13B H13B 120.1
C13B C14B C15B 120.89(16)
C13B C14B H14B 119.6
C15B C14B H14B 119.6
C14B C15B C10B 119.78(16)
C14B C15B H15B 120.1
C10B C15B H15B 120.1
O2B C16B H16D 109.5
O2B C16B H16E 109.5
H16D C16B H16E 109.5
O2B C16B H16F 109.5
H16D C16B H16F 109.5
H16E C16B H16F 109.5

loop_
_geom_bond_atom_site_label_1
_geom_bond_atom_site_label_2
_geom_bond_distance
Br1A C3A 1.8960(17)
O1A C7A 1.230(2)
O2A C12A 1.367(2)
O2A C16A 1.426(2)
C1A C2A 1.388(2)
C1A C6A 1.398(2)
C1A H1AA 0.93
C2A C3A 1.390(2)
C2A H2AA 0.93
C3A C4A 1.388(2)
C4A C5A 1.386(2)
C4A H4AA 0.93
C5A C6A 1.397(2)
C5A H5AA 0.93
C6A C7A 1.495(2)
C7A C8A 1.476(2)
C8A C9A 1.340(2)
C8A H8AA 0.93
C9A C10A 1.464(2)
C9A H9AA 0.93
C10A C11A 1.398(2)
C10A C15A 1.406(2)
C11A C12A 1.394(2)
C11A H11A 0.93
C12A C13A 1.392(3)
C13A C14A 1.393(3)
C13A H13A 0.93
C14A C15A 1.380(3)
C14A H14A 0.93
C15A H15A 0.93
C16A H16A 0.96
C16A H16B 0.96
C16A H16C 0.96
Br1B C3B 1.8987(17)
O1B C7B 1.228(2)
O2B C12B 1.363(2)
O2B C16B 1.424(3)
C1B C2B 1.387(2)
C1B C6B 1.394(2)
C1B H1BA 0.93
C2B C3B 1.385(2)
C2B H2BA 0.93
C3B C4B 1.391(2)
C4B C5B 1.389(2)
C4B H4BA 0.93
C5B C6B 1.397(2)
C5B H5BA 0.93
C6B C7B 1.494(2)
C7B C8B 1.477(2)
C8B C9B 1.337(2)
C8B H8BA 0.93
C9B C10B 1.466(2)
C9B H9BA 0.93
C10B C15B 1.397(2)
C10B C11B 1.407(2)
C11B C12B 1.393(2)
C11B H11B 0.93
C12B C13B 1.397(3)
C13B C14B 1.383(3)
C13B H13B 0.93
C14B C15B 1.388(2)
C14B H14B 0.93
C15B H15B 0.93
C16B H16D 0.96
C16B H16E 0.96
C16B H16F 0.96

loop_
_geom_hbond_atom_site_label_D
_geom_hbond_atom_site_label_H
_geom_hbond_atom_site_label_A
_geom_hbond_site_symmetry_A
_geom_hbond_distance_DH
_geom_hbond_distance_HA
_geom_hbond_distance_DA
_geom_hbond_angle_DHA
_geom_hbond_publ_flag
C2A H2AA Cg2 2_755 0.93 2.86 3.4495(17) 123 y
C5A H5AA Cg2 2_665 0.93 2.77 3.3798(17) 124 y
C2B H2BA Cg4 2_566 0.93 2.97 3.5305(16) 120 y
C5B H5BA Cg4 2_656 0.93 2.88 3.4596(17) 122 y
C14A H14A Cg1 2_765 0.93 2.86 3.5094(17) 128 y
C14B H14B Cg3 2_556 0.93 2.69 3.3678(17) 131 y

loop_
_geom_torsion_atom_site_label_1
_geom_torsion_atom_site_label_2
_geom_torsion_atom_site_label_3
_geom_torsion_atom_site_label_4
_geom_torsion
C6A C1A C2A C3A 1.7(3)
C1A C2A C3A C4A -1.9(3)
C1A C2A C3A Br1A 177.12(13)
C2A C3A C4A C5A 0.3(3)
Br1A C3A C4A C5A -178.73(13)
C3A C4A C5A C6A 1.6(3)
C4A C5A C6A C1A -1.8(3)
C4A C5A C6A C7A 178.50(16)
C2A C1A C6A C5A 0.1(3)
C2A C1A C6A C7A 179.84(16)
C5A C6A C7A O1A 27.0(2)
C1A C6A C7A O1A -152.69(17)
C5A C6A C7A C8A -150.78(16)
C1A C6A C7A C8A 29.5(2)
O1A C7A C8A C9A 10.1(3)
C6A C7A C8A C9A -172.12(16)
C7A C8A C9A C10A -176.23(16)
C8A C9A C10A C11A -171.02(17)
C8A C9A C10A C15A 10.7(3)
C15A C10A C11A C12A 0.4(3)
C9A C10A C11A C12A -177.94(16)
C16A O2A C12A C13A 2.5(3)
C16A O2A C12A C11A -176.78(17)
C10A C11A C12A O2A 178.96(16)
C10A C11A C12A C13A -0.4(3)
O2A C12A C13A C14A -178.98(17)
C11A C12A C13A C14A 0.3(3)
C12A C13A C14A C15A -0.2(3)
C13A C14A C15A C10A 0.2(3)
C11A C10A C15A C14A -0.3(3)
C9A C10A C15A C14A 177.95(16)
C6B C1B C2B C3B 1.9(3)
C1B C2B C3B C4B -2.7(3)
C1B C2B C3B Br1B 176.50(13)
C2B C3B C4B C5B 1.1(3)
Br1B C3B C4B C5B -178.07(13)
C3B C4B C5B C6B 1.3(3)
C2B C1B C6B C5B 0.5(3)
C2B C1B C6B C7B -179.74(16)
C4B C5B C6B C1B -2.1(3)
C4B C5B C6B C7B 178.13(16)
C1B C6B C7B O1B -153.84(18)
C5B C6B C7B O1B 25.9(2)
C1B C6B C7B C8B 28.0(2)
C5B C6B C7B C8B -152.18(16)
O1B C7B C8B C9B 12.6(3)
C6B C7B C8B C9B -169.30(16)
C7B C8B C9B C10B -175.57(16)
C8B C9B C10B C15B 9.6(3)
C8B C9B C10B C11B -171.76(17)
C15B C10B C11B C12B 0.8(3)
C9B C10B C11B C12B -177.94(16)
C16B O2B C12B C11B 3.4(3)
C16B O2B C12B C13B -177.54(18)
C10B C11B C12B O2B -179.75(17)
C10B C11B C12B C13B 1.3(3)
O2B C12B C13B C14B 178.57(16)
C11B C12B C13B C14B -2.4(3)
C12B C13B C14B C15B 1.4(3)
C13B C14B C15B C10B 0.7(3)
C11B C10B C15B C14B -1.7(3)
C9B C10B C15B C14B 176.94(16)

loop_
_cod_related_entry_id
_cod_related_entry_database
_cod_related_entry_code
1 ChemSpider 4518611
